data_7200151
loop_
_publ_author_name
'Zhu, Ping'
'Gu, Wen'
'Liu, Mei-Ling'
'Song, Hai-Bin'
'Liu, Xin'
'Gao, Yue-Qiang'
'Duan, Hong-Yue'
'Yan, Shi-Ping'
'Liao, Dai-Zheng'

_publ_section_title
;
 A family of 3D lanthanide oxalatosuccinate with rare structures: 3D
 host framework incorporating a 3D alkali metal guest lattice
;
_journal_issue 2
_journal_name_full CrystEngComm
_journal_page_first 351
_journal_paper_doi 10.1039/b804956d
_journal_volume 11
_journal_year 2009
_chemical_formula_sum 'C5 H6 Eu Na O10'
_chemical_formula_weight 401.05
_chemical_name_systematic
;
?
;
_space_group_IT_number 14
_symmetry_cell_setting monoclinic
_symmetry_space_group_name_Hall '-P 2ybc'
_symmetry_space_group_name_H-M 'P 1 21/c 1'
_atom_sites_solution_hydrogens geom
_atom_sites_solution_primary direct
_atom_sites_solution_secondary difmap
_audit_creation_method SHELXL-97
_cell_angle_alpha 90.00
_cell_angle_beta 93.158(2)
_cell_angle_gamma 90.00
_cell_formula_units_Z 4
_cell_length_a 6.2755(8)
_cell_length_b 9.4656(12)
_cell_length_c 15.795(2)
_cell_measurement_reflns_used 3503
_cell_measurement_temperature 294(2)
_cell_measurement_theta_max 26.36
_cell_measurement_theta_min 2.58
_cell_volume 936.8(2)
_computing_cell_refinement 'Bruker SMART'
_computing_data_collection 'Bruker SMART'
_computing_data_reduction 'Bruker SAINT'
_computing_molecular_graphics 'Bruker SHELXTL'
_computing_publication_material 'Bruker SHELXTL'
_computing_structure_refinement 'SHELXL-97 (Sheldrick, 1997)'
_computing_structure_solution 'SHELXS-97 (Sheldrick, 1990)'
_diffrn_ambient_temperature 294(2)
_diffrn_measured_fraction_theta_full 0.999
_diffrn_measured_fraction_theta_max 0.999
_diffrn_measurement_device_type 'CCD area detector'
_diffrn_measurement_method 'phi and omega scans'
_diffrn_radiation_monochromator graphite
_diffrn_radiation_source 'fine-focus sealed tube'
_diffrn_radiation_type MoK\a
_diffrn_radiation_wavelength 0.71073
_diffrn_reflns_av_R_equivalents 0.0383
_diffrn_reflns_av_sigmaI/netI 0.0362
_diffrn_reflns_limit_h_max 7
_diffrn_reflns_limit_h_min -7
_diffrn_reflns_limit_k_max 4
_diffrn_reflns_limit_k_min -11
_diffrn_reflns_limit_l_max 19
_diffrn_reflns_limit_l_min -19
_diffrn_reflns_number 5173
_diffrn_reflns_theta_full 26.37
_diffrn_reflns_theta_max 26.37
_diffrn_reflns_theta_min 2.51
_diffrn_standards_decay_% 0
_diffrn_standards_interval_count 0
_diffrn_standards_interval_time 0
_diffrn_standards_number 0
_exptl_absorpt_coefficient_mu 6.790
_exptl_absorpt_correction_T_max 0.4499
_exptl_absorpt_correction_T_min 0.3166
_exptl_absorpt_correction_type multi-scan
_exptl_absorpt_process_details sadabs
_exptl_crystal_density_diffrn 2.844
_exptl_crystal_density_meas ?
_exptl_crystal_density_method 'not measured'
_exptl_crystal_F_000 760
_exptl_crystal_size_max 0.22
_exptl_crystal_size_mid 0.16
_exptl_crystal_size_min 0.14
_refine_diff_density_max 0.629
_refine_diff_density_min -1.178
_refine_diff_density_rms 0.170
_refine_ls_extinction_method none
_refine_ls_goodness_of_fit_ref 1.128
_refine_ls_hydrogen_treatment constr
_refine_ls_matrix_type full
_refine_ls_number_parameters 154
_refine_ls_number_reflns 1907
_refine_ls_number_restraints 0
_refine_ls_restrained_S_all 1.128
_refine_ls_R_factor_all 0.0279
_refine_ls_R_factor_gt 0.0238
_refine_ls_shift/su_max 0.001
_refine_ls_shift/su_mean 0.000
_refine_ls_structure_factor_coef Fsqd
_refine_ls_weighting_details 'calc w=1/[\s^2^(Fo^2^)+(0.0217P)^2^+0.9884P] where P=(Fo^2^+2Fc^2^)/3'
_refine_ls_weighting_scheme calc
_refine_ls_wR_factor_gt 0.0545
_refine_ls_wR_factor_ref 0.0559
_reflns_number_gt 1738
_reflns_number_total 1907
_reflns_threshold_expression >2sigma(I)
_cod_data_source_file b804956d.txt
_cod_data_source_block 071127b
_cod_depositor_comments
;
The following automatic conversions were performed:
'_symmetry_cell_setting' value 'Monoclinic' changed to 'monoclinic'
according to '/home/saulius/struct/CIF-dictionaries/cif_core.dic'
dictionary named 'cif_core.dic' version 2.4.1 from 2010-06-29.

Automatic conversion script
Id: cif_fix_enum 1527 2010-12-29 10:47:43Z saulius 

The following automatic conversions were performed:

'_exptl_crystal_density_meas' value 'NONE' was changed to '?' - the
value is perceived as not measured.

Automatic conversion script
Id: cif_fix_values 3008 2015-01-20 13:52:24Z robertas 
;
_cod_original_sg_symbol_H-M P2(1)/c
_cod_database_code 7200151

loop_
_symmetry_equiv_pos_as_xyz
'x, y, z'
'-x, y+1/2, -z+1/2'
'-x, -y, -z'
'x, -y-1/2, z-1/2'

loop_
_atom_site_label
_atom_site_type_symbol
_atom_site_fract_x
_atom_site_fract_y
_atom_site_fract_z
_atom_site_U_iso_or_equiv
_atom_site_adp_type
_atom_site_occupancy
_atom_site_symmetry_multiplicity
_atom_site_calc_flag
_atom_site_refinement_flags
_atom_site_disorder_assembly
_atom_site_disorder_group
Eu1 Eu 0.43681(3) 0.97356(2) 0.120789(12) 0.00744(9) Uani 1 1 d . . .
Na1 Na 0.9853(3) 0.9599(2) 0.26225(13) 0.0265(5) Uani 1 1 d . . .
O1 O 0.6926(5) 1.1055(3) 0.21370(19) 0.0199(7) Uani 1 1 d . . .
O2 O 0.7231(5) 1.3118(3) 0.28148(19) 0.0206(7) Uani 1 1 d . . .
O3 O 0.2764(5) 1.1073(3) 0.23550(19) 0.0194(7) Uani 1 1 d . . .
O4 O 0.3081(5) 1.3126(4) 0.3051(2) 0.0202(7) Uani 1 1 d . . .
O5 O 0.7361(5) 0.9951(3) 0.02982(19) 0.0120(6) Uani 1 1 d . . .
O6 O 1.0445(5) 0.9749(3) 0.10783(18) 0.0143(7) Uani 1 1 d . . .
O7 O 0.5742(5) 0.7828(3) -0.07687(19) 0.0205(7) Uani 1 1 d . . .
O8 O 0.4242(5) 0.7501(3) 0.04634(19) 0.0204(7) Uani 1 1 d . . .
C1 C 0.6205(7) 1.2095(5) 0.2523(3) 0.0134(9) Uani 1 1 d . . .
C2 C 0.3807(7) 1.2099(5) 0.2653(2) 0.0125(9) Uani 1 1 d . . .
C3 C 0.9383(7) 0.9909(4) 0.0403(3) 0.0099(9) Uani 1 1 d . . .
C4 C 0.4984(7) 0.7039(5) -0.0207(3) 0.0174(10) Uani 1 1 d . . .
C5 C 0.5025(10) 0.5480(5) -0.0377(3) 0.0291(13) Uani 1 1 d . . .
H5A H 0.3812 0.5251 -0.0759 0.035 Uiso 1 1 calc R . .
H5B H 0.6303 0.5270 -0.0671 0.035 Uiso 1 1 calc R . .
O9 O 1.0042(7) 0.8164(6) 0.3817(3) 0.0526(12) Uani 1 1 d . . .
H9A H 1.1149 0.7667 0.3931 0.063 Uiso 1 1 d R . .
H9B H 0.9003 0.8135 0.4140 0.063 Uiso 1 1 d R . .
O10 O 1.0068(8) 1.1331(6) 0.4056(4) 0.0804(18) Uani 1 1 d . . .
H10A H 1.1144 1.1863 0.4155 0.096 Uiso 1 1 d R . .
H10B H 0.9059 1.1325 0.4393 0.096 Uiso 1 1 d R . .

loop_
_atom_site_aniso_label
_atom_site_aniso_U_11
_atom_site_aniso_U_22
_atom_site_aniso_U_33
_atom_site_aniso_U_23
_atom_site_aniso_U_13
_atom_site_aniso_U_12
Eu1 0.00596(12) 0.00827(13) 0.00804(12) 0.00031(8) -0.00022(8) -0.00009(8)
Na1 0.0125(9) 0.0297(12) 0.0372(12) 0.0127(9) 0.0010(8) 0.0000(8)
O1 0.0127(15) 0.020(2) 0.0263(17) -0.0150(14) -0.0028(13) 0.0029(13)
O2 0.0145(16) 0.0223(19) 0.0254(16) -0.0132(15) 0.0056(13) -0.0054(15)
O3 0.0137(16) 0.0208(19) 0.0238(16) -0.0100(14) 0.0016(13) -0.0066(14)
O4 0.0115(16) 0.0208(19) 0.0282(17) -0.0128(15) 0.0002(13) 0.0024(14)
O5 0.0039(14) 0.0194(17) 0.0124(14) 0.0009(12) -0.0014(12) 0.0009(12)
O6 0.0062(15) 0.0280(19) 0.0085(14) 0.0029(12) -0.0023(12) -0.0005(13)
O7 0.0332(19) 0.0114(17) 0.0171(15) 0.0049(13) 0.0035(13) 0.0011(14)
O8 0.0317(19) 0.0127(17) 0.0169(15) -0.0015(13) 0.0036(14) -0.0002(15)
C1 0.012(2) 0.017(2) 0.0110(19) -0.0021(18) -0.0006(16) 0.0000(19)
C2 0.011(2) 0.015(2) 0.0111(19) 0.0000(17) -0.0004(16) 0.0005(18)
C3 0.008(2) 0.009(2) 0.012(2) 0.0004(16) 0.0011(17) -0.0002(16)
C4 0.024(3) 0.011(2) 0.017(2) 0.0000(19) -0.0040(18) 0.000(2)
C5 0.050(4) 0.017(3) 0.021(3) -0.002(2) 0.005(2) -0.002(2)
O9 0.040(2) 0.070(4) 0.049(3) 0.011(2) 0.007(2) -0.004(2)
O10 0.050(3) 0.057(4) 0.137(5) 0.030(4) 0.028(3) 0.007(3)

loop_
_atom_type_symbol
_atom_type_description
_atom_type_scat_dispersion_real
_atom_type_scat_dispersion_imag
_atom_type_scat_source
C C 0.0033 0.0016 'International Tables Vol C Tables 4.2.6.8 and 6.1.1.4'
H H 0.0000 0.0000 'International Tables Vol C Tables 4.2.6.8 and 6.1.1.4'
O O 0.0106 0.0060 'International Tables Vol C Tables 4.2.6.8 and 6.1.1.4'
Na Na 0.0362 0.0249 'International Tables Vol C Tables 4.2.6.8 and 6.1.1.4'
Eu Eu -0.1578 3.6682 'International Tables Vol C Tables 4.2.6.8 and 6.1.1.4'

loop_
_geom_angle_atom_site_label_1
_geom_angle_atom_site_label_2
_geom_angle_atom_site_label_3
_geom_angle
_geom_angle_site_symmetry_1
_geom_angle_site_symmetry_3
_geom_angle_publ_flag
O7 Eu1 O8 134.24(10) 3_675 . ?
O7 Eu1 O2 141.26(11) 3_675 2_645 ?
O8 Eu1 O2 75.79(11) . 2_645 ?
O7 Eu1 O5 76.15(10) 3_675 . ?
O8 Eu1 O5 77.99(10) . . ?
O2 Eu1 O5 141.86(10) 2_645 . ?
O7 Eu1 O1 72.09(11) 3_675 . ?
O8 Eu1 O1 137.56(10) . . ?
O2 Eu1 O1 102.71(11) 2_645 . ?
O5 Eu1 O1 79.06(10) . . ?
O7 Eu1 O4 137.56(11) 3_675 2_645 ?
O8 Eu1 O4 72.09(11) . 2_645 ?
O2 Eu1 O4 65.68(10) 2_645 2_645 ?
O5 Eu1 O4 80.19(10) . 2_645 ?
O1 Eu1 O4 69.14(11) . 2_645 ?
O7 Eu1 O6 87.61(11) 3_675 1_455 ?
O8 Eu1 O6 87.61(11) . 1_455 ?
O2 Eu1 O6 67.02(10) 2_645 1_455 ?
O5 Eu1 O6 138.72(10) . 1_455 ?
O1 Eu1 O6 131.72(10) . 1_455 ?
O4 Eu1 O6 131.71(10) 2_645 1_455 ?
O7 Eu1 O3 73.38(10) 3_675 . ?
O8 Eu1 O3 143.23(10) . . ?
O2 Eu1 O3 69.98(11) 2_645 . ?
O5 Eu1 O3 138.48(10) . . ?
O1 Eu1 O3 65.18(10) . . ?
O4 Eu1 O3 104.45(11) 2_645 . ?
O6 Eu1 O3 67.15(10) 1_455 . ?
O7 Eu1 O5 67.66(10) 3_675 3_675 ?
O8 Eu1 O5 69.58(10) . 3_675 ?
O2 Eu1 O5 119.44(10) 2_645 3_675 ?
O5 Eu1 O5 75.21(10) . 3_675 ?
O1 Eu1 O5 136.16(10) . 3_675 ?
O4 Eu1 O5 137.78(10) 2_645 3_675 ?
O6 Eu1 O5 63.51(9) 1_455 3_675 ?
O3 Eu1 O5 116.76(10) . 3_675 ?
O7 Eu1 C1 156.30(10) 3_675 2_645 ?
O8 Eu1 C1 67.91(11) . 2_645 ?
O2 Eu1 C1 19.28(10) 2_645 2_645 ?
O5 Eu1 C1 123.07(10) . 2_645 ?
O1 Eu1 C1 96.55(11) . 2_645 ?
O4 Eu1 C1 47.03(10) 2_645 2_645 ?
O6 Eu1 C1 84.87(10) 1_455 2_645 ?
O3 Eu1 C1 82.99(11) . 2_645 ?
O5 Eu1 C1 127.24(10) 3_675 2_645 ?
O7 Eu1 C2 154.03(11) 3_675 2_645 ?
O8 Eu1 C2 66.32(10) . 2_645 ?
O2 Eu1 C2 46.32(10) 2_645 2_645 ?
O5 Eu1 C2 97.54(10) . 2_645 ?
O1 Eu1 C2 82.01(11) . 2_645 ?
O4 Eu1 C2 19.93(10) 2_645 2_645 ?
O6 Eu1 C2 111.77(10) 1_455 2_645 ?
O3 Eu1 C2 97.66(10) . 2_645 ?
O5 Eu1 C2 135.84(10) 3_675 2_645 ?
C1 Eu1 C2 27.30(10) 2_645 2_645 ?
O7 Eu1 Na1 101.33(8) 3_675 1_455 ?
O8 Eu1 Na1 104.89(8) . 1_455 ?
O2 Eu1 Na1 40.42(8) 2_645 1_455 ?
O5 Eu1 Na1 177.09(8) . 1_455 ?
O1 Eu1 Na1 98.84(8) . 1_455 ?
O4 Eu1 Na1 101.00(7) 2_645 1_455 ?
O6 Eu1 Na1 41.86(7) 1_455 1_455 ?
O3 Eu1 Na1 38.70(8) . 1_455 ?
O5 Eu1 Na1 105.29(7) 3_675 1_455 ?
C1 Eu1 Na1 58.99(8) 2_645 1_455 ?
C2 Eu1 Na1 84.10(8) 2_645 1_455 ?
O9 Na1 O3 119.14(15) . 1_655 ?
O9 Na1 O1 127.00(16) . . ?
O3 Na1 O1 101.00(13) 1_655 . ?
O9 Na1 O2 83.60(15) . 2_745 ?
O3 Na1 O2 71.82(12) 1_655 2_745 ?
O1 Na1 O2 144.85(14) . 2_745 ?
O9 Na1 O6 145.61(17) . . ?
O3 Na1 O6 68.39(11) 1_655 . ?
O1 Na1 O6 78.83(12) . . ?
O2 Na1 O6 66.44(11) 2_745 . ?
O9 Na1 O4 91.33(15) . 2_645 ?
O3 Na1 O4 144.52(14) 1_655 2_645 ?
O1 Na1 O4 69.49(12) . 2_645 ?
O2 Na1 O4 96.07(13) 2_745 2_645 ?
O6 Na1 O4 76.18(11) . 2_645 ?
O9 Na1 O10 71.74(18) . . ?
O3 Na1 O10 78.12(14) 1_655 . ?
O1 Na1 O10 85.60(14) . . ?
O2 Na1 O10 124.37(15) 2_745 . ?
O6 Na1 O10 139.20(15) . . ?
O4 Na1 O10 132.37(15) 2_645 . ?
O9 Na1 Eu1 120.26(13) . 1_655 ?
O3 Na1 Eu1 40.97(8) 1_655 1_655 ?
O1 Na1 Eu1 112.73(10) . 1_655 ?
O2 Na1 Eu1 40.33(8) 2_745 1_655 ?
O6 Na1 Eu1 41.20(7) . 1_655 ?
O4 Na1 Eu1 109.42(10) 2_645 1_655 ?
O10 Na1 Eu1 117.64(12) . 1_655 ?
O9 Na1 Eu1 118.44(12) . . ?
O3 Na1 Eu1 122.17(10) 1_655 . ?
O1 Na1 Eu1 34.86(8) . . ?
O2 Na1 Eu1 119.81(11) 2_745 . ?
O6 Na1 Eu1 67.76(8) . . ?
O4 Na1 Eu1 35.86(8) 2_645 . ?
O10 Na1 Eu1 115.80(12) . . ?
Eu1 Na1 Eu1 108.96(5) 1_655 . ?
C1 O1 Na1 126.0(3) . . ?
C1 O1 Eu1 116.6(3) . . ?
Na1 O1 Eu1 111.36(13) . . ?
C1 O2 Eu1 120.3(3) . 2_655 ?
C1 O2 Na1 136.8(3) . 2_755 ?
Eu1 O2 Na1 99.25(12) 2_655 2_755 ?
C2 O3 Na1 142.1(3) . 1_455 ?
C2 O3 Eu1 116.7(3) . . ?
Na1 O3 Eu1 100.33(12) 1_455 . ?
C2 O4 Eu1 118.2(3) . 2_655 ?
C2 O4 Na1 119.8(3) . 2_655 ?
Eu1 O4 Na1 107.57(13) 2_655 2_655 ?
C3 O5 Eu1 135.8(3) . . ?
C3 O5 Eu1 119.3(3) . 3_675 ?
Eu1 O5 Eu1 104.79(10) . 3_675 ?
C3 O6 Eu1 124.2(3) . 1_655 ?
C3 O6 Na1 138.6(3) . . ?
Eu1 O6 Na1 96.94(11) 1_655 . ?
C4 O7 Eu1 139.2(3) . 3_675 ?
C4 O8 Eu1 135.2(3) . . ?
O2 C1 O1 126.9(4) . . ?
O2 C1 C2 116.3(4) . . ?
O1 C1 C2 116.8(4) . . ?
O2 C1 Eu1 40.4(2) . 2_655 ?
O1 C1 Eu1 164.1(3) . 2_655 ?
C2 C1 Eu1 76.8(2) . 2_655 ?
O3 C2 O4 126.4(4) . . ?
O3 C2 C1 116.5(4) . . ?
O4 C2 C1 117.1(4) . . ?
O3 C2 Eu1 165.5(3) . 2_655 ?
O4 C2 Eu1 41.8(2) . 2_655 ?
C1 C2 Eu1 75.9(2) . 2_655 ?
O6 C3 O5 127.1(4) . . ?
O6 C3 C3 117.1(5) . 3_775 ?
O5 C3 C3 115.8(5) . 3_775 ?
O8 C4 O7 123.5(4) . . ?
O8 C4 C5 120.2(4) . . ?
O7 C4 C5 116.3(4) . . ?
C5 C5 C4 116.9(5) 3_665 . ?
C5 C5 H5A 108.1 3_665 . ?
C4 C5 H5A 108.1 . . ?
C5 C5 H5B 108.1 3_665 . ?
C4 C5 H5B 108.1 . . ?
H5A C5 H5B 107.3 . . ?
Na1 O9 H9A 120.0 . . ?
Na1 O9 H9B 120.0 . . ?
H9A O9 H9B 120.0 . . ?
Na1 O10 H10A 120.0 . . ?
Na1 O10 H10B 120.0 . . ?
H10A O10 H10B 120.0 . . ?

loop_
_geom_bond_atom_site_label_1
_geom_bond_atom_site_label_2
_geom_bond_distance
_geom_bond_site_symmetry_2
_geom_bond_publ_flag
Eu1 O7 2.409(3) 3_675 ?
Eu1 O8 2.419(3) . ?
Eu1 O2 2.430(3) 2_645 ?
Eu1 O5 2.435(3) . ?
Eu1 O1 2.455(3) . ?
Eu1 O4 2.459(3) 2_645 ?
Eu1 O6 2.459(3) 1_455 ?
Eu1 O3 2.470(3) . ?
Eu1 O5 2.577(3) 3_675 ?
Eu1 C1 3.236(4) 2_645 ?
Eu1 C2 3.248(4) 2_645 ?
Eu1 Na1 3.706(2) 1_455 ?
Na1 O9 2.323(5) . ?
Na1 O3 2.355(3) 1_655 ?
Na1 O1 2.389(4) . ?
Na1 O2 2.435(4) 2_745 ?
Na1 O6 2.491(3) . ?
Na1 O4 2.500(4) 2_645 ?
Na1 O10 2.793(7) . ?
Na1 Eu1 3.7059(19) 1_655 ?
O1 C1 1.256(5) . ?
O2 C1 1.238(5) . ?
O2 Eu1 2.430(3) 2_655 ?
O2 Na1 2.435(4) 2_755 ?
O3 C2 1.249(5) . ?
O3 Na1 2.355(3) 1_455 ?
O4 C2 1.257(5) . ?
O4 Eu1 2.459(3) 2_655 ?
O4 Na1 2.500(4) 2_655 ?
O5 C3 1.271(5) . ?
O5 Eu1 2.577(3) 3_675 ?
O6 C3 1.236(5) . ?
O6 Eu1 2.459(3) 1_655 ?
O7 C4 1.271(5) . ?
O7 Eu1 2.409(3) 3_675 ?
O8 C4 1.259(5) . ?
C1 C2 1.530(6) . ?
C1 Eu1 3.236(4) 2_655 ?
C2 Eu1 3.248(4) 2_655 ?
C3 C3 1.535(8) 3_775 ?
C4 C5 1.500(7) . ?
C5 C5 1.499(10) 3_665 ?
C5 H5A 0.9700 . ?
C5 H5B 0.9700 . ?
O9 H9A 0.8499 . ?
O9 H9B 0.8500 . ?
O10 H10A 0.8500 . ?
O10 H10B 0.8499 . ?

loop_
_geom_torsion_atom_site_label_1
_geom_torsion_atom_site_label_2
_geom_torsion_atom_site_label_3
_geom_torsion_atom_site_label_4
_geom_torsion
_geom_torsion_site_symmetry_1
_geom_torsion_site_symmetry_2
_geom_torsion_site_symmetry_3
_geom_torsion_site_symmetry_4
_geom_torsion_publ_flag
O7 Eu1 Na1 O9 144.05(17) 3_675 . . . ?
O8 Eu1 Na1 O9 -73.98(18) . . . . ?
O2 Eu1 Na1 O9 1.30(18) 2_645 . . . ?
O5 Eu1 Na1 O9 -145.39(18) . . . . ?
O1 Eu1 Na1 O9 114.8(2) . . . . ?
O4 Eu1 Na1 O9 -45.22(19) 2_645 . . . ?
O6 Eu1 Na1 O9 37.7(2) 1_455 . . . ?
O3 Eu1 Na1 O9 71.28(18) . . . . ?
O5 Eu1 Na1 O9 -148.63(18) 3_675 . . . ?
C1 Eu1 Na1 O9 -11.78(17) 2_645 . . . ?
C2 Eu1 Na1 O9 -29.19(17) 2_645 . . . ?
Na1 Eu1 Na1 O9 37.62(18) 1_455 . . . ?
O7 Eu1 Na1 O3 -30.20(14) 3_675 . . 1_655 ?
O8 Eu1 Na1 O3 111.77(14) . . . 1_655 ?
O2 Eu1 Na1 O3 -172.94(14) 2_645 . . 1_655 ?
O5 Eu1 Na1 O3 40.36(13) . . . 1_655 ?
O1 Eu1 Na1 O3 -59.42(17) . . . 1_655 ?
O4 Eu1 Na1 O3 140.53(18) 2_645 . . 1_655 ?
O6 Eu1 Na1 O3 -136.58(18) 1_455 . . 1_655 ?
O3 Eu1 Na1 O3 -102.97(15) . . . 1_655 ?
O5 Eu1 Na1 O3 37.12(18) 3_675 . . 1_655 ?
C1 Eu1 Na1 O3 173.97(15) 2_645 . . 1_655 ?
C2 Eu1 Na1 O3 156.56(16) 2_645 . . 1_655 ?
Na1 Eu1 Na1 O3 -136.63(10) 1_455 . . 1_655 ?
O7 Eu1 Na1 O1 29.22(16) 3_675 . . . ?
O8 Eu1 Na1 O1 171.20(16) . . . . ?
O2 Eu1 Na1 O1 -113.52(16) 2_645 . . . ?
O5 Eu1 Na1 O1 99.78(16) . . . . ?
O4 Eu1 Na1 O1 -160.0(2) 2_645 . . . ?
O6 Eu1 Na1 O1 -77.2(2) 1_455 . . . ?
O3 Eu1 Na1 O1 -43.54(16) . . . . ?
O5 Eu1 Na1 O1 96.54(18) 3_675 . . . ?
C1 Eu1 Na1 O1 -126.60(16) 2_645 . . . ?
C2 Eu1 Na1 O1 -144.02(17) 2_645 . . . ?
Na1 Eu1 Na1 O1 -77.21(15) 1_455 . . . ?
O7 Eu1 Na1 O2 -116.50(13) 3_675 . . 2_745 ?
O8 Eu1 Na1 O2 25.47(13) . . . 2_745 ?
O2 Eu1 Na1 O2 100.76(15) 2_645 . . 2_745 ?
O5 Eu1 Na1 O2 -45.94(12) . . . 2_745 ?
O1 Eu1 Na1 O2 -145.72(18) . . . 2_745 ?
O4 Eu1 Na1 O2 54.23(16) 2_645 . . 2_745 ?
O6 Eu1 Na1 O2 137.12(18) 1_455 . . 2_745 ?
O3 Eu1 Na1 O2 170.73(13) . . . 2_745 ?
O5 Eu1 Na1 O2 -49.18(17) 3_675 . . 2_745 ?
C1 Eu1 Na1 O2 87.67(13) 2_645 . . 2_745 ?
C2 Eu1 Na1 O2 70.26(14) 2_645 . . 2_745 ?
Na1 Eu1 Na1 O2 137.07(9) 1_455 . . 2_745 ?
O7 Eu1 Na1 O6 -73.54(12) 3_675 . . . ?
O8 Eu1 Na1 O6 68.43(12) . . . . ?
O2 Eu1 Na1 O6 143.71(12) 2_645 . . . ?
O5 Eu1 Na1 O6 -2.98(11) . . . . ?
O1 Eu1 Na1 O6 -102.77(17) . . . . ?
O4 Eu1 Na1 O6 97.19(15) 2_645 . . . ?
O6 Eu1 Na1 O6 -179.9(2) 1_455 . . . ?
O3 Eu1 Na1 O6 -146.31(11) . . . . ?
O5 Eu1 Na1 O6 -6.22(16) 3_675 . . . ?
C1 Eu1 Na1 O6 130.63(12) 2_645 . . . ?
C2 Eu1 Na1 O6 113.22(13) 2_645 . . . ?
Na1 Eu1 Na1 O6 -179.98(8) 1_455 . . . ?
O7 Eu1 Na1 O4 -170.73(14) 3_675 . . 2_645 ?
O8 Eu1 Na1 O4 -28.76(15) . . . 2_645 ?
O2 Eu1 Na1 O4 46.52(15) 2_645 . . 2_645 ?
O5 Eu1 Na1 O4 -100.17(14) . . . 2_645 ?
O1 Eu1 Na1 O4 160.0(2) . . . 2_645 ?
O6 Eu1 Na1 O4 82.9(2) 1_455 . . 2_645 ?
O3 Eu1 Na1 O4 116.50(14) . . . 2_645 ?
O5 Eu1 Na1 O4 -103.41(17) 3_675 . . 2_645 ?
C1 Eu1 Na1 O4 33.44(14) 2_645 . . 2_645 ?
C2 Eu1 Na1 O4 16.03(15) 2_645 . . 2_645 ?
Na1 Eu1 Na1 O4 82.83(13) 1_455 . . 2_645 ?
O7 Eu1 Na1 O10 61.75(15) 3_675 . . . ?
O8 Eu1 Na1 O10 -156.28(15) . . . . ?
O2 Eu1 Na1 O10 -81.00(15) 2_645 . . . ?
O5 Eu1 Na1 O10 132.31(15) . . . . ?
O1 Eu1 Na1 O10 32.52(18) . . . . ?
O4 Eu1 Na1 O10 -127.52(19) 2_645 . . . ?
O6 Eu1 Na1 O10 -44.6(2) 1_455 . . . ?
O3 Eu1 Na1 O10 -11.02(15) . . . . ?
O5 Eu1 Na1 O10 129.07(17) 3_675 . . . ?
C1 Eu1 Na1 O10 -94.08(15) 2_645 . . . ?
C2 Eu1 Na1 O10 -111.49(16) 2_645 . . . ?
Na1 Eu1 Na1 O10 -44.69(15) 1_455 . . . ?
O7 Eu1 Na1 Eu1 -73.57(9) 3_675 . . 1_655 ?
O8 Eu1 Na1 Eu1 68.41(9) . . . 1_655 ?
O2 Eu1 Na1 Eu1 143.69(9) 2_645 . . 1_655 ?
O5 Eu1 Na1 Eu1 -3.01(8) . . . 1_655 ?
O1 Eu1 Na1 Eu1 -102.79(15) . . . 1_655 ?
O4 Eu1 Na1 Eu1 97.17(13) 2_645 . . 1_655 ?
O6 Eu1 Na1 Eu1 -179.95(15) 1_455 . . 1_655 ?
O3 Eu1 Na1 Eu1 -146.33(8) . . . 1_655 ?
O5 Eu1 Na1 Eu1 -6.25(14) 3_675 . . 1_655 ?
C1 Eu1 Na1 Eu1 130.61(9) 2_645 . . 1_655 ?
C2 Eu1 Na1 Eu1 113.19(11) 2_645 . . 1_655 ?
Na1 Eu1 Na1 Eu1 180.0 1_455 . . 1_655 ?
O9 Na1 O1 C1 63.7(4) . . . . ?
O3 Na1 O1 C1 -76.4(4) 1_655 . . . ?
O2 Na1 O1 C1 -150.4(3) 2_745 . . . ?
O6 Na1 O1 C1 -141.6(4) . . . . ?
O4 Na1 O1 C1 139.2(4) 2_645 . . . ?
O10 Na1 O1 C1 0.5(4) . . . . ?
Eu1 Na1 O1 C1 -117.6(3) 1_655 . . . ?
Eu1 Na1 O1 C1 151.5(4) . . . . ?
O9 Na1 O1 Eu1 -87.8(2) . . . . ?
O3 Na1 O1 Eu1 132.06(14) 1_655 . . . ?
O2 Na1 O1 Eu1 58.1(3) 2_745 . . . ?
O6 Na1 O1 Eu1 66.95(13) . . . . ?
O4 Na1 O1 Eu1 -12.33(12) 2_645 . . . ?
O10 Na1 O1 Eu1 -150.96(15) . . . . ?
Eu1 Na1 O1 Eu1 90.87(13) 1_655 . . . ?
O7 Eu1 O1 C1 55.8(3) 3_675 . . . ?
O8 Eu1 O1 C1 -167.1(3) . . . . ?
O2 Eu1 O1 C1 -84.4(3) 2_645 . . . ?
O5 Eu1 O1 C1 134.6(3) . . . . ?
O4 Eu1 O1 C1 -141.8(3) 2_645 . . . ?
O6 Eu1 O1 C1 -13.9(4) 1_455 . . . ?
O3 Eu1 O1 C1 -23.8(3) . . . . ?
O5 Eu1 O1 C1 79.8(3) 3_675 . . . ?
C1 Eu1 O1 C1 -102.9(3) 2_645 . . . ?
C2 Eu1 O1 C1 -126.1(3) 2_645 . . . ?
Na1 Eu1 O1 C1 -43.4(3) 1_455 . . . ?
O7 Eu1 O1 Na1 -149.84(16) 3_675 . . . ?
O8 Eu1 O1 Na1 -12.7(2) . . . . ?
O2 Eu1 O1 Na1 70.04(14) 2_645 . . . ?
O5 Eu1 O1 Na1 -71.00(14) . . . . ?
O4 Eu1 O1 Na1 12.57(13) 2_645 . . . ?
O6 Eu1 O1 Na1 140.45(12) 1_455 . . . ?
O3 Eu1 O1 Na1 130.64(17) . . . . ?
O5 Eu1 O1 Na1 -125.79(14) 3_675 . . . ?
C1 Eu1 O1 Na1 51.49(15) 2_645 . . . ?
C2 Eu1 O1 Na1 28.33(14) 2_645 . . . ?
Na1 Eu1 O1 Na1 111.04(12) 1_455 . . . ?
O7 Eu1 O3 C2 -54.2(3) 3_675 . . . ?
O8 Eu1 O3 C2 161.1(3) . . . . ?
O2 Eu1 O3 C2 138.6(3) 2_645 . . . ?
O5 Eu1 O3 C2 -9.7(4) . . . . ?
O1 Eu1 O3 C2 23.4(3) . . . . ?
O4 Eu1 O3 C2 81.8(3) 2_645 . . . ?
O6 Eu1 O3 C2 -148.7(3) 1_455 . . . ?
O5 Eu1 O3 C2 -107.7(3) 3_675 . . . ?
C1 Eu1 O3 C2 124.0(3) 2_645 . . . ?
C2 Eu1 O3 C2 100.9(3) 2_645 . . . ?
Na1 Eu1 O3 C2 171.4(4) 1_455 . . . ?
O7 Eu1 O3 Na1 134.46(14) 3_675 . . 1_455 ?
O8 Eu1 O3 Na1 -10.3(2) . . . 1_455 ?
O2 Eu1 O3 Na1 -32.75(12) 2_645 . . 1_455 ?
O5 Eu1 O3 Na1 178.91(12) . . . 1_455 ?
O1 Eu1 O3 Na1 -147.99(16) . . . 1_455 ?
O4 Eu1 O3 Na1 -89.62(13) 2_645 . . 1_455 ?
O6 Eu1 O3 Na1 39.95(11) 1_455 . . 1_455 ?
O5 Eu1 O3 Na1 80.96(14) 3_675 . . 1_455 ?
C1 Eu1 O3 Na1 -47.42(13) 2_645 . . 1_455 ?
C2 Eu1 O3 Na1 -70.51(13) 2_645 . . 1_455 ?
O7 Eu1 O5 C3 111.8(4) 3_675 . . . ?
O8 Eu1 O5 C3 -106.3(4) . . . . ?
O2 Eu1 O5 C3 -58.9(4) 2_645 . . . ?
O1 Eu1 O5 C3 37.8(4) . . . . ?
O4 Eu1 O5 C3 -32.7(4) 2_645 . . . ?
O6 Eu1 O5 C3 -178.4(3) 1_455 . . . ?
O3 Eu1 O5 C3 68.1(4) . . . . ?
O5 Eu1 O5 C3 -178.1(4) 3_675 . . . ?
C1 Eu1 O5 C3 -53.0(4) 2_645 . . . ?
C2 Eu1 O5 C3 -42.5(4) 2_645 . . . ?
Na1 Eu1 O5 C3 81.7(16) 1_455 . . . ?
O7 Eu1 O5 Eu1 -70.14(11) 3_675 . . 3_675 ?
O8 Eu1 O5 Eu1 71.77(11) . . . 3_675 ?
O2 Eu1 O5 Eu1 119.13(16) 2_645 . . 3_675 ?
O1 Eu1 O5 Eu1 -144.18(12) . . . 3_675 ?
O4 Eu1 O5 Eu1 145.38(12) 2_645 . . 3_675 ?
O6 Eu1 O5 Eu1 -0.4(2) 1_455 . . 3_675 ?
O3 Eu1 O5 Eu1 -113.85(15) . . . 3_675 ?
O5 Eu1 O5 Eu1 0.0 3_675 . . 3_675 ?
C1 Eu1 O5 Eu1 125.10(12) 2_645 . . 3_675 ?
C2 Eu1 O5 Eu1 135.52(11) 2_645 . . 3_675 ?
Na1 Eu1 O5 Eu1 -100.3(15) 1_455 . . 3_675 ?
O9 Na1 O6 C3 114.6(5) . . . . ?
O3 Na1 O6 C3 -135.0(5) 1_655 . . . ?
O1 Na1 O6 C3 -28.3(4) . . . . ?
O2 Na1 O6 C3 146.1(5) 2_745 . . . ?
O4 Na1 O6 C3 43.0(4) 2_645 . . . ?
O10 Na1 O6 C3 -98.0(5) . . . . ?
Eu1 Na1 O6 C3 -173.8(5) 1_655 . . . ?
Eu1 Na1 O6 C3 6.3(4) . . . . ?
O9 Na1 O6 Eu1 -71.7(3) . . . 1_655 ?
O3 Na1 O6 Eu1 38.71(11) 1_655 . . 1_655 ?
O1 Na1 O6 Eu1 145.41(13) . . . 1_655 ?
O2 Na1 O6 Eu1 -40.14(11) 2_745 . . 1_655 ?
O4 Na1 O6 Eu1 -143.20(13) 2_645 . . 1_655 ?
O10 Na1 O6 Eu1 75.8(2) . . . 1_655 ?
Eu1 Na1 O6 Eu1 -179.97(11) . . . 1_655 ?
O7 Eu1 O8 C4 38.0(5) 3_675 . . . ?
O2 Eu1 O8 C4 -170.8(5) 2_645 . . . ?
O5 Eu1 O8 C4 -18.8(4) . . . . ?
O1 Eu1 O8 C4 -77.4(5) . . . . ?
O4 Eu1 O8 C4 -102.2(5) 2_645 . . . ?
O6 Eu1 O8 C4 122.3(4) 1_455 . . . ?
O3 Eu1 O8 C4 167.5(4) . . . . ?
O5 Eu1 O8 C4 59.7(4) 3_675 . . . ?
C1 Eu1 O8 C4 -152.3(5) 2_645 . . . ?
C2 Eu1 O8 C4 -122.6(5) 2_645 . . . ?
Na1 Eu1 O8 C4 160.8(4) 1_455 . . . ?
Eu1 O2 C1 O1 -166.8(3) 2_655 . . . ?
Na1 O2 C1 O1 39.9(7) 2_755 . . . ?
Eu1 O2 C1 C2 12.8(5) 2_655 . . . ?
Na1 O2 C1 C2 -140.5(3) 2_755 . . . ?
Na1 O2 C1 Eu1 -153.3(6) 2_755 . . 2_655 ?
Na1 O1 C1 O2 52.3(6) . . . . ?
Eu1 O1 C1 O2 -157.5(4) . . . . ?
Na1 O1 C1 C2 -127.4(3) . . . . ?
Eu1 O1 C1 C2 22.8(5) . . . . ?
Na1 O1 C1 Eu1 19.5(13) . . . 2_655 ?
Eu1 O1 C1 Eu1 169.7(10) . . . 2_655 ?
Na1 O3 C2 O4 -35.0(7) 1_455 . . . ?
Eu1 O3 C2 O4 158.8(3) . . . . ?
Na1 O3 C2 C1 144.6(4) 1_455 . . . ?
Eu1 O3 C2 C1 -21.5(5) . . . . ?
Na1 O3 C2 Eu1 -2.7(16) 1_455 . . 2_655 ?
Eu1 O3 C2 Eu1 -168.9(10) . . . 2_655 ?
Eu1 O4 C2 O3 168.4(3) 2_655 . . . ?
Na1 O4 C2 O3 -57.0(5) 2_655 . . . ?
Eu1 O4 C2 C1 -11.3(5) 2_655 . . . ?
Na1 O4 C2 C1 123.3(3) 2_655 . . . ?
Na1 O4 C2 Eu1 134.6(4) 2_655 . . 2_655 ?
O2 C1 C2 O3 179.5(4) . . . . ?
O1 C1 C2 O3 -0.8(6) . . . . ?
Eu1 C1 C2 O3 -172.0(4) 2_655 . . . ?
O2 C1 C2 O4 -0.8(6) . . . . ?
O1 C1 C2 O4 178.9(4) . . . . ?
Eu1 C1 C2 O4 7.7(3) 2_655 . . . ?
O2 C1 C2 Eu1 -8.5(3) . . . 2_655 ?
O1 C1 C2 Eu1 171.2(4) . . . 2_655 ?
Eu1 O6 C3 O5 -178.7(3) 1_655 . . . ?
Na1 O6 C3 O5 -6.2(8) . . . . ?
Eu1 O6 C3 C3 0.9(7) 1_655 . . 3_775 ?
Na1 O6 C3 C3 173.3(3) . . . 3_775 ?
Eu1 O5 C3 O6 -1.2(7) . . . . ?
Eu1 O5 C3 O6 -179.1(3) 3_675 . . . ?
Eu1 O5 C3 C3 179.2(3) . . . 3_775 ?
Eu1 O5 C3 C3 1.4(6) 3_675 . . 3_775 ?
Eu1 O8 C4 O7 -14.1(7) . . . . ?
Eu1 O8 C4 C5 165.4(4) . . . . ?
Eu1 O7 C4 O8 -18.8(8) 3_675 . . . ?
Eu1 O7 C4 C5 161.7(4) 3_675 . . . ?
O8 C4 C5 C5 -22.9(10) . . . 3_665 ?
O7 C4 C5 C5 156.7(6) . . . 3_665 ?
